data_7704180
loop_
_publ_author_name
'Guo, Zhiqiang'
'Pang, Tengfei'
'Wang, Yakong'
'Zhang, Yongbin'
'Wei, Xuehong'

_publ_section_title
;
 Alkali-metal organomagnesiate complexes as catalysts for highly
 chemoselective crossed-Tishchenko reactions.
;
_journal_issue 19
_journal_name_full 'Dalton transactions (Cambridge, England : 2003)'
_journal_page_first 6418
_journal_page_last 6424
_journal_paper_doi 10.1039/d0dt01114b
_journal_volume 49
_journal_year 2020
_chemical_formula_sum 'C34 H60 Li2 Mg N4 O4'
_chemical_formula_weight 627.05
_space_group_crystal_system monoclinic
_space_group_IT_number 15
_space_group_name_Hall '-C 2yc'
_space_group_name_H-M_alt 'C 1 2/c 1'
_atom_sites_solution_hydrogens geom
_audit_creation_method SHELXL-2018/3
_audit_update_record
;
2020-04-20 deposited with the CCDC.	2020-04-23 downloaded from the CCDC.
;
_cell_angle_alpha 90
_cell_angle_beta 126.618(2)
_cell_angle_gamma 90
_cell_formula_units_Z 4
_cell_length_a 22.586(2)
_cell_length_b 11.7778(12)
_cell_length_c 17.703(3)
_cell_measurement_reflns_used 7687
_cell_measurement_temperature 200(2)
_cell_measurement_theta_max 28.81
_cell_measurement_theta_min 3.27
_cell_volume 3779.8(8)
_computing_data_collection 'Bruker APEX2'
_computing_molecular_graphics 'Bruker SHELXTL'
_computing_publication_material 'Bruker SHELXTL'
_computing_structure_refinement 'SHELXL-2018/3 (Sheldrick, 2018)'
_computing_structure_solution 'SHELXT 2014/4 (Sheldrick, 2014)'
_diffrn_ambient_temperature 200(2)
_diffrn_measured_fraction_theta_full 0.988
_diffrn_measured_fraction_theta_max 0.988
_diffrn_measurement_device_type 'Bruker AXS D8 Quest CMOS diffractometer'
_diffrn_measurement_method 'omega and phi scans'
_diffrn_radiation_type MoK\a
_diffrn_radiation_wavelength 0.71073
_diffrn_reflns_av_R_equivalents 0.0794
_diffrn_reflns_av_unetI/netI 0.0597
_diffrn_reflns_Laue_measured_fraction_full 0.988
_diffrn_reflns_Laue_measured_fraction_max 0.988
_diffrn_reflns_limit_h_max 26
_diffrn_reflns_limit_h_min -24
_diffrn_reflns_limit_k_max 14
_diffrn_reflns_limit_k_min -14
_diffrn_reflns_limit_l_max 21
_diffrn_reflns_limit_l_min -21
_diffrn_reflns_number 27282
_diffrn_reflns_point_group_measured_fraction_full 0.988
_diffrn_reflns_point_group_measured_fraction_max 0.988
_diffrn_reflns_theta_full 25.098
_diffrn_reflns_theta_max 25.098
_diffrn_reflns_theta_min 3.263
_exptl_absorpt_coefficient_mu 0.085
_exptl_crystal_colour colorless
_exptl_crystal_density_diffrn 1.102
_exptl_crystal_description block
_exptl_crystal_F_000 1368
_exptl_crystal_size_max 0.450
_exptl_crystal_size_mid 0.400
_exptl_crystal_size_min 0.400
_refine_diff_density_max 0.414
_refine_diff_density_min -0.313
_refine_diff_density_rms 0.056
_refine_ls_extinction_method none
_refine_ls_goodness_of_fit_ref 0.989
_refine_ls_hydrogen_treatment constr
_refine_ls_matrix_type full
_refine_ls_number_parameters 207
_refine_ls_number_reflns 3320
_refine_ls_number_restraints 1
_refine_ls_restrained_S_all 0.990
_refine_ls_R_factor_all 0.1635
_refine_ls_R_factor_gt 0.0795
_refine_ls_shift/su_max 0.000
_refine_ls_shift/su_mean 0.000
_refine_ls_structure_factor_coef Fsqd
_refine_ls_weighting_details 'w=1/[\s^2^(Fo^2^)+24.1917P] where P=(Fo^2^+2Fc^2^)/3'
_refine_ls_weighting_scheme calc
_refine_ls_wR_factor_gt 0.1336
_refine_ls_wR_factor_ref 0.1826
_reflns_Friedel_coverage 0.000
_reflns_number_gt 1785
_reflns_number_total 3320
_reflns_threshold_expression 'I > 2\s(I)'
_cod_data_source_file d0dt01114b2.cif
_cod_data_source_block 150427b-15_a
_cod_depositor_comments 'Adding full bibliography for 7704180--7704184.cif.'
_cod_original_sg_symbol_H-M 'C 2/c'
_cod_database_code 7704180
_shelx_shelxl_version_number 2018/3
_shelx_space_group_comment
;
The symmetry employed for this shelxl refinement is uniquely defined
by the following loop, which should always be used as a source of
symmetry information in preference to the above space-group names.
They are only intended as comments.
;
_shelx_estimated_absorpt_t_min 0.963
_shelx_estimated_absorpt_t_max 0.967

loop_
_space_group_symop_operation_xyz
'x, y, z'
'-x, y, -z+1/2'
'x+1/2, y+1/2, z'
'-x+1/2, y+1/2, -z+1/2'
'-x, -y, -z'
'x, -y, z-1/2'
'-x+1/2, -y+1/2, -z'
'x+1/2, -y+1/2, z-1/2'

loop_
_atom_site_label
_atom_site_type_symbol
_atom_site_fract_x
_atom_site_fract_y
_atom_site_fract_z
_atom_site_U_iso_or_equiv
_atom_site_adp_type
_atom_site_occupancy
_atom_site_site_symmetry_order
_atom_site_calc_flag
_atom_site_refinement_flags_posn
_atom_site_refinement_flags_adp
_atom_site_refinement_flags_occupancy
_atom_site_disorder_assembly
_atom_site_disorder_group
Mg1 Mg 0.000000 0.17929(17) 0.250000 0.0403(5) Uani 1 2 d S T P . .
Li1 Li 0.0801(4) 0.2620(7) 0.1864(5) 0.0511(18) Uani 1 1 d . . . . .
O1 O 0.10608(19) 0.2994(3) 0.1018(2) 0.0730(11) Uani 1 1 d . U . . .
O2 O 0.12016(17) 0.3882(3) 0.2721(2) 0.0627(9) Uani 1 1 d . . . . .
N1 N -0.03937(18) 0.2519(3) 0.1203(2) 0.0406(8) Uani 1 1 d . . . . .
N2 N 0.06881(19) 0.1053(3) 0.2245(2) 0.0432(9) Uani 1 1 d . . . . .
C1 C -0.0950(2) 0.3228(4) 0.0534(3) 0.0470(11) Uani 1 1 d . . . . .
H1 H -0.109416 0.391224 0.066776 0.056 Uiso 1 1 calc R U . . .
C2 C -0.1265(3) 0.2808(4) -0.0346(3) 0.0598(14) Uani 1 1 d . . . . .
H2 H -0.165835 0.313914 -0.092290 0.072 Uiso 1 1 calc R U . . .
C3 C -0.0895(3) 0.1792(4) -0.0237(3) 0.0603(13) Uani 1 1 d . . . . .
H3 H -0.099140 0.130462 -0.072693 0.072 Uiso 1 1 calc R U . . .
C4 C -0.0372(2) 0.1638(4) 0.0703(3) 0.0439(11) Uani 1 1 d . . . . .
C5 C 0.0187(3) 0.0706(4) 0.1248(3) 0.0510(12) Uani 1 1 d . . . . .
H5A H -0.006553 -0.001100 0.119093 0.061 Uiso 1 1 calc R U . . .
H5B H 0.047168 0.057861 0.099454 0.061 Uiso 1 1 calc R U . . .
C6 C 0.1304(3) 0.0270(4) 0.2858(3) 0.0544(12) Uani 1 1 d . . . . .
C7 C 0.1855(3) 0.0271(5) 0.2619(3) 0.0704(15) Uani 1 1 d . . . . .
H7A H 0.160055 0.005777 0.195827 0.106 Uiso 1 1 calc R U . . .
H7B H 0.225007 -0.027608 0.302306 0.106 Uiso 1 1 calc R U . . .
H7C H 0.206761 0.103150 0.272453 0.106 Uiso 1 1 calc R U . . .
C8 C 0.1705(3) 0.0707(5) 0.3863(3) 0.0721(16) Uani 1 1 d . . . . .
H8A H 0.184289 0.150365 0.389179 0.108 Uiso 1 1 calc R U . . .
H8B H 0.214977 0.025297 0.428686 0.108 Uiso 1 1 calc R U . . .
H8C H 0.137897 0.064644 0.405477 0.108 Uiso 1 1 calc R U . . .
C9 C 0.1050(3) -0.0951(4) 0.2809(4) 0.0820(18) Uani 1 1 d . . . . .
H9A H 0.069083 -0.095898 0.294983 0.123 Uiso 1 1 calc R U . . .
H9B H 0.147601 -0.141969 0.327027 0.123 Uiso 1 1 calc R U . . .
H9C H 0.082012 -0.125557 0.217602 0.123 Uiso 1 1 calc R U . . .
C10 C 0.1609(4) 0.2551(7) 0.0986(4) 0.112(3) Uani 1 1 d . . . . .
H10A H 0.163423 0.171821 0.107700 0.134 Uiso 1 1 calc R U . . .
H10B H 0.209033 0.287845 0.150166 0.134 Uiso 1 1 calc R U . . .
C11 C 0.1466(4) 0.2802(8) 0.0098(4) 0.138(4) Uani 1 1 d . . . . .
H11A H 0.155141 0.212465 -0.015695 0.166 Uiso 1 1 calc R U . . .
H11B H 0.178645 0.342675 0.016212 0.166 Uiso 1 1 calc R U . . .
C12 C 0.0689(4) 0.3138(7) -0.0512(4) 0.103(2) Uani 1 1 d . . . . .
H12A H 0.036590 0.247691 -0.085484 0.123 Uiso 1 1 calc R U . . .
H12B H 0.060011 0.372093 -0.097220 0.123 Uiso 1 1 calc R U . . .
C13 C 0.0562(4) 0.3612(6) 0.0168(5) 0.105(2) Uani 1 1 d . U . . .
H13A H 0.067217 0.443496 0.026624 0.125 Uiso 1 1 calc R U . . .
H13B H 0.004534 0.349079 -0.006351 0.125 Uiso 1 1 calc R U . . .
C14 C 0.1977(3) 0.4015(5) 0.3450(3) 0.0711(15) Uani 1 1 d . . . . .
H14A H 0.226865 0.367871 0.325528 0.085 Uiso 1 1 calc R U . . .
H14B H 0.211890 0.364099 0.403721 0.085 Uiso 1 1 calc R U . . .
C15 C 0.2102(4) 0.5255(6) 0.3590(5) 0.111(3) Uani 1 1 d . . . . .
H15A H 0.209543 0.551344 0.411712 0.133 Uiso 1 1 calc R U . . .
H15B H 0.258290 0.545936 0.372894 0.133 Uiso 1 1 calc R U . . .
C16 C 0.1500(5) 0.5765(6) 0.2711(6) 0.144(3) Uani 1 1 d . . . . .
H16A H 0.162174 0.582296 0.225946 0.172 Uiso 1 1 calc R U . . .
H16B H 0.138134 0.653113 0.281635 0.172 Uiso 1 1 calc R U . . .
C17 C 0.0884(4) 0.4969(5) 0.2369(5) 0.100(2) Uani 1 1 d . . . . .
H17A H 0.059622 0.519823 0.260055 0.120 Uiso 1 1 calc R U . . .
H17B H 0.054996 0.496068 0.167214 0.120 Uiso 1 1 calc R U . . .

loop_
_atom_site_aniso_label
_atom_site_aniso_U_11
_atom_site_aniso_U_22
_atom_site_aniso_U_33
_atom_site_aniso_U_23
_atom_site_aniso_U_13
_atom_site_aniso_U_12
Mg1 0.0477(12) 0.0429(12) 0.0266(9) 0.000 0.0201(9) 0.000
Li1 0.054(5) 0.054(5) 0.043(4) 0.004(3) 0.028(4) 0.004(4)
O1 0.073(2) 0.099(3) 0.066(2) 0.024(2) 0.052(2) 0.023(2)
O2 0.052(2) 0.056(2) 0.055(2) -0.0021(17) 0.0187(17) -0.0043(17)
N1 0.043(2) 0.043(2) 0.0298(17) -0.0003(16) 0.0189(16) 0.0032(17)
N2 0.050(2) 0.043(2) 0.0283(17) -0.0002(15) 0.0186(17) 0.0065(17)
C1 0.042(3) 0.054(3) 0.042(2) 0.011(2) 0.024(2) 0.007(2)
C2 0.050(3) 0.082(4) 0.032(2) 0.014(2) 0.016(2) 0.010(3)
C3 0.063(3) 0.076(4) 0.027(2) -0.005(2) 0.019(2) 0.005(3)
C4 0.048(3) 0.049(3) 0.028(2) -0.0019(19) 0.019(2) -0.003(2)
C5 0.063(3) 0.046(3) 0.039(2) -0.005(2) 0.027(2) 0.004(2)
C6 0.061(3) 0.050(3) 0.043(3) 0.006(2) 0.026(2) 0.012(2)
C7 0.063(3) 0.089(4) 0.050(3) 0.003(3) 0.029(3) 0.019(3)
C8 0.072(4) 0.087(4) 0.035(2) 0.010(3) 0.020(3) 0.031(3)
C9 0.085(4) 0.055(3) 0.088(4) 0.019(3) 0.042(4) 0.017(3)
C10 0.080(5) 0.182(8) 0.093(5) 0.037(5) 0.062(4) 0.035(5)
C11 0.124(6) 0.240(10) 0.084(5) 0.060(6) 0.080(5) 0.091(7)
C12 0.100(5) 0.136(6) 0.062(4) 0.019(4) 0.043(4) 0.027(5)
C13 0.106(5) 0.119(6) 0.123(5) 0.059(5) 0.087(5) 0.050(4)
C14 0.053(3) 0.092(4) 0.052(3) -0.010(3) 0.023(3) -0.006(3)
C15 0.120(6) 0.099(5) 0.077(4) -0.006(4) 0.039(4) -0.054(5)
C16 0.181(9) 0.074(5) 0.117(6) 0.002(5) 0.057(7) -0.027(6)
C17 0.088(5) 0.075(4) 0.098(5) -0.001(4) 0.034(4) 0.021(4)

loop_
_atom_type_symbol
_atom_type_description
_atom_type_scat_dispersion_real
_atom_type_scat_dispersion_imag
_atom_type_scat_source
C C 0.0033 0.0016 'International Tables Vol C Tables 4.2.6.8 and 6.1.1.4'
H H 0.0000 0.0000 'International Tables Vol C Tables 4.2.6.8 and 6.1.1.4'
Li Li -0.0003 0.0001 'International Tables Vol C Tables 4.2.6.8 and 6.1.1.4'
Mg Mg 0.0486 0.0363 'International Tables Vol C Tables 4.2.6.8 and 6.1.1.4'
N N 0.0061 0.0033 'International Tables Vol C Tables 4.2.6.8 and 6.1.1.4'
O O 0.0106 0.0060 'International Tables Vol C Tables 4.2.6.8 and 6.1.1.4'

loop_
_geom_angle_atom_site_label_1
_geom_angle_atom_site_label_2
_geom_angle_atom_site_label_3
_geom_angle
_geom_angle_site_symmetry_1
_geom_angle_site_symmetry_3
_geom_angle_publ_flag
N2 Mg1 N2 129.8(2) 2 . ?
N2 Mg1 N1 122.27(13) 2 . ?
N2 Mg1 N1 79.26(12) . . ?
N2 Mg1 N1 79.26(12) 2 2 ?
N2 Mg1 N1 122.27(13) . 2 ?
N1 Mg1 N1 131.6(2) . 2 ?
N2 Mg1 C4 58.04(12) 2 2 ?
N2 Mg1 C4 118.26(13) . 2 ?
N1 Mg1 C4 158.24(15) . 2 ?
N1 Mg1 C4 28.98(13) 2 2 ?
N2 Mg1 C4 118.26(13) 2 . ?
N2 Mg1 C4 58.04(12) . . ?
N1 Mg1 C4 28.98(13) . . ?
N1 Mg1 C4 158.24(15) 2 . ?
C4 Mg1 C4 172.5(2) 2 . ?
N2 Mg1 C5 30.78(12) 2 2 ?
N2 Mg1 C5 118.12(15) . 2 ?
N1 Mg1 C5 153.00(13) . 2 ?
N1 Mg1 C5 58.89(12) 2 2 ?
C4 Mg1 C5 31.45(12) 2 2 ?
C4 Mg1 C5 142.46(14) . 2 ?
N2 Mg1 Li1 170.56(18) 2 . ?
N2 Mg1 Li1 46.16(18) . . ?
N1 Mg1 Li1 51.09(17) . . ?
N1 Mg1 Li1 110.16(18) 2 . ?
C4 Mg1 Li1 130.93(17) 2 . ?
C4 Mg1 Li1 52.44(17) . . ?
C5 Mg1 Li1 155.67(17) 2 . ?
N2 Mg1 Li1 46.16(18) 2 2 ?
N2 Mg1 Li1 170.56(18) . 2 ?
N1 Mg1 Li1 110.16(18) . 2 ?
N1 Mg1 Li1 51.08(17) 2 2 ?
C4 Mg1 Li1 52.44(17) 2 2 ?
C4 Mg1 Li1 130.93(17) . 2 ?
C5 Mg1 Li1 53.50(18) 2 2 ?
Li1 Mg1 Li1 139.5(3) . 2 ?
O2 Li1 O1 102.5(4) . . ?
O2 Li1 N2 122.2(4) . . ?
O1 Li1 N2 127.8(4) . . ?
O2 Li1 N1 108.1(4) . . ?
O1 Li1 N1 115.8(4) . . ?
N2 Li1 N1 76.8(3) . . ?
O2 Li1 C4 141.8(4) . . ?
O1 Li1 C4 97.6(3) . . ?
N2 Li1 C4 64.3(3) . . ?
N1 Li1 C4 33.81(17) . . ?
O2 Li1 Mg1 93.7(3) . . ?
O1 Li1 Mg1 160.4(4) . . ?
N2 Li1 Mg1 46.76(18) . . ?
N1 Li1 Mg1 47.24(17) . . ?
C4 Li1 Mg1 62.8(2) . . ?
C10 O1 C13 108.2(4) . . ?
C10 O1 Li1 129.4(4) . . ?
C13 O1 Li1 120.9(4) . . ?
C17 O2 C14 108.9(4) . . ?
C17 O2 Li1 118.3(4) . . ?
C14 O2 Li1 122.7(4) . . ?
C1 N1 C4 105.5(3) . . ?
C1 N1 Mg1 139.8(3) . . ?
C4 N1 Mg1 104.0(2) . . ?
C1 N1 Li1 128.4(3) . . ?
C4 N1 Li1 83.2(3) . . ?
Mg1 N1 Li1 81.7(2) . . ?
C6 N2 C5 114.9(3) . . ?
C6 N2 Li1 124.3(4) . . ?
C5 N2 Li1 90.8(3) . . ?
C6 N2 Mg1 127.6(3) . . ?
C5 N2 Mg1 103.9(3) . . ?
Li1 N2 Mg1 87.1(3) . . ?
C2 C1 N1 110.4(4) . . ?
C2 C1 H1 124.8 . . ?
N1 C1 H1 124.8 . . ?
C1 C2 C3 106.9(4) . . ?
C1 C2 H2 126.5 . . ?
C3 C2 H2 126.5 . . ?
C4 C3 C2 106.9(4) . . ?
C4 C3 H3 126.5 . . ?
C2 C3 H3 126.5 . . ?
C3 C4 N1 110.3(4) . . ?
C3 C4 C5 131.5(4) . . ?
N1 C4 C5 118.2(3) . . ?
C3 C4 Li1 132.3(4) . . ?
N1 C4 Li1 63.0(3) . . ?
C5 C4 Li1 74.6(3) . . ?
C3 C4 Mg1 147.6(3) . . ?
N1 C4 Mg1 47.04(18) . . ?
C5 C4 Mg1 75.5(2) . . ?
Li1 C4 Mg1 64.72(19) . . ?
N2 C5 C4 108.3(3) . . ?
N2 C5 H5A 110.0 . . ?
C4 C5 H5A 110.0 . . ?
N2 C5 H5B 110.0 . . ?
C4 C5 H5B 110.0 . . ?
H5A C5 H5B 108.4 . . ?
N2 C6 C8 106.9(4) . . ?
N2 C6 C9 113.0(4) . . ?
C8 C6 C9 109.0(4) . . ?
N2 C6 C7 111.2(4) . . ?
C8 C6 C7 107.8(4) . . ?
C9 C6 C7 108.8(4) . . ?
C6 C7 H7A 109.5 . . ?
C6 C7 H7B 109.5 . . ?
H7A C7 H7B 109.5 . . ?
C6 C7 H7C 109.5 . . ?
H7A C7 H7C 109.5 . . ?
H7B C7 H7C 109.5 . . ?
C6 C8 H8A 109.5 . . ?
C6 C8 H8B 109.5 . . ?
H8A C8 H8B 109.5 . . ?
C6 C8 H8C 109.5 . . ?
H8A C8 H8C 109.5 . . ?
H8B C8 H8C 109.5 . . ?
C6 C9 H9A 109.5 . . ?
C6 C9 H9B 109.5 . . ?
H9A C9 H9B 109.5 . . ?
C6 C9 H9C 109.5 . . ?
H9A C9 H9C 109.5 . . ?
H9B C9 H9C 109.5 . . ?
O1 C10 C11 110.4(5) . . ?
O1 C10 H10A 109.6 . . ?
C11 C10 H10A 109.6 . . ?
O1 C10 H10B 109.6 . . ?
C11 C10 H10B 109.6 . . ?
H10A C10 H10B 108.1 . . ?
C10 C11 C12 104.5(5) . . ?
C10 C11 H11A 110.8 . . ?
C12 C11 H11A 110.8 . . ?
C10 C11 H11B 110.8 . . ?
C12 C11 H11B 110.8 . . ?
H11A C11 H11B 108.9 . . ?
C11 C12 C13 103.2(5) . . ?
C11 C12 H12A 111.1 . . ?
C13 C12 H12A 111.1 . . ?
C11 C12 H12B 111.1 . . ?
C13 C12 H12B 111.1 . . ?
H12A C12 H12B 109.1 . . ?
O1 C13 C12 104.3(5) . . ?
O1 C13 H13A 110.9 . . ?
C12 C13 H13A 110.9 . . ?
O1 C13 H13B 110.9 . . ?
C12 C13 H13B 110.9 . . ?
H13A C13 H13B 108.9 . . ?
O2 C14 C15 105.4(5) . . ?
O2 C14 H14A 110.7 . . ?
C15 C14 H14A 110.7 . . ?
O2 C14 H14B 110.7 . . ?
C15 C14 H14B 110.7 . . ?
H14A C14 H14B 108.8 . . ?
C16 C15 C14 105.4(5) . . ?
C16 C15 H15A 110.7 . . ?
C14 C15 H15A 110.7 . . ?
C16 C15 H15B 110.7 . . ?
C14 C15 H15B 110.7 . . ?
H15A C15 H15B 108.8 . . ?
C15 C16 C17 103.2(6) . . ?
C15 C16 H16A 111.1 . . ?
C17 C16 H16A 111.1 . . ?
C15 C16 H16B 111.1 . . ?
C17 C16 H16B 111.1 . . ?
H16A C16 H16B 109.1 . . ?
O2 C17 C16 106.7(5) . . ?
O2 C17 H17A 110.4 . . ?
C16 C17 H17A 110.4 . . ?
O2 C17 H17B 110.4 . . ?
C16 C17 H17B 110.4 . . ?
H17A C17 H17B 108.6 . . ?

loop_
_geom_bond_atom_site_label_1
_geom_bond_atom_site_label_2
_geom_bond_distance
_geom_bond_site_symmetry_2
_geom_bond_publ_flag
Mg1 N2 2.053(3) 2 ?
Mg1 N2 2.053(3) . ?
Mg1 N1 2.088(3) . ?
Mg1 N1 2.088(3) 2 ?
Mg1 C4 2.769(4) 2 ?
Mg1 C4 2.769(4) . ?
Mg1 C5 2.802(4) 2 ?
Mg1 Li1 2.814(8) . ?
Mg1 Li1 2.814(8) 2 ?
Li1 O2 1.922(8) . ?
Li1 O1 1.956(8) . ?
Li1 N2 2.032(8) . ?
Li1 N1 2.213(8) . ?
Li1 C4 2.467(9) . ?
O1 C10 1.375(6) . ?
O1 C13 1.429(6) . ?
O2 C17 1.418(6) . ?
O2 C14 1.435(5) . ?
N1 C1 1.380(5) . ?
N1 C4 1.382(5) . ?
N2 C6 1.470(5) . ?
N2 C5 1.477(5) . ?
C1 C2 1.362(6) . ?
C1 H1 0.9500 . ?
C2 C3 1.406(7) . ?
C2 H2 0.9500 . ?
C3 C4 1.362(5) . ?
C3 H3 0.9500 . ?
C4 C5 1.510(6) . ?
C5 H5A 0.9900 . ?
C5 H5B 0.9900 . ?
C6 C8 1.525(6) . ?
C6 C9 1.532(7) . ?
C6 C7 1.536(6) . ?
C7 H7A 0.9800 . ?
C7 H7B 0.9800 . ?
C7 H7C 0.9800 . ?
C8 H8A 0.9800 . ?
C8 H8B 0.9800 . ?
C8 H8C 0.9800 . ?
C9 H9A 0.9800 . ?
C9 H9B 0.9800 . ?
C9 H9C 0.9800 . ?
C10 C11 1.435(7) . ?
C10 H10A 0.9900 . ?
C10 H10B 0.9900 . ?
C11 C12 1.463(8) . ?
C11 H11A 0.9900 . ?
C11 H11B 0.9900 . ?
C12 C13 1.501(8) . ?
C12 H12A 0.9900 . ?
C12 H12B 0.9900 . ?
C13 H13A 0.9900 . ?
C13 H13B 0.9900 . ?
C14 C15 1.481(8) . ?
C14 H14A 0.9900 . ?
C14 H14B 0.9900 . ?
C15 C16 1.452(9) . ?
C15 H15A 0.9900 . ?
C15 H15B 0.9900 . ?
C16 C17 1.476(9) . ?
C16 H16A 0.9900 . ?
C16 H16B 0.9900 . ?
C17 H17A 0.9900 . ?
C17 H17B 0.9900 . ?

loop_
_geom_torsion_atom_site_label_1
_geom_torsion_atom_site_label_2
_geom_torsion_atom_site_label_3
_geom_torsion_atom_site_label_4
_geom_torsion
_geom_torsion_site_symmetry_1
_geom_torsion_site_symmetry_2
_geom_torsion_site_symmetry_3
_geom_torsion_site_symmetry_4
_geom_torsion_publ_flag
C4 N1 C1 C2 0.1(5) . . . . ?
Mg1 N1 C1 C2 -135.7(4) . . . . ?
Li1 N1 C1 C2 93.7(5) . . . . ?
N1 C1 C2 C3 -0.1(5) . . . . ?
C1 C2 C3 C4 0.0(6) . . . . ?
C2 C3 C4 N1 0.1(6) . . . . ?
C2 C3 C4 C5 179.6(5) . . . . ?
C2 C3 C4 Li1 -71.4(6) . . . . ?
C2 C3 C4 Mg1 39.5(8) . . . . ?
C1 N1 C4 C3 -0.1(5) . . . . ?
Mg1 N1 C4 C3 152.2(3) . . . . ?
Li1 N1 C4 C3 -128.1(4) . . . . ?
C1 N1 C4 C5 -179.7(4) . . . . ?
Mg1 N1 C4 C5 -27.3(4) . . . . ?
Li1 N1 C4 C5 52.3(4) . . . . ?
C1 N1 C4 Li1 128.0(4) . . . . ?
Mg1 N1 C4 Li1 -79.6(2) . . . . ?
C1 N1 C4 Mg1 -152.4(4) . . . . ?
Li1 N1 C4 Mg1 79.6(2) . . . . ?
C6 N2 C5 C4 -175.4(4) . . . . ?
Li1 N2 C5 C4 -46.5(4) . . . . ?
Mg1 N2 C5 C4 40.7(4) . . . . ?
C3 C4 C5 N2 171.8(5) . . . . ?
N1 C4 C5 N2 -8.7(5) . . . . ?
Li1 C4 C5 N2 38.3(3) . . . . ?
Mg1 C4 C5 N2 -29.0(3) . . . . ?
C5 N2 C6 C8 -174.2(4) . . . . ?
Li1 N2 C6 C8 76.2(5) . . . . ?
Mg1 N2 C6 C8 -40.5(5) . . . . ?
C5 N2 C6 C9 -54.4(5) . . . . ?
Li1 N2 C6 C9 -164.0(4) . . . . ?
Mg1 N2 C6 C9 79.4(5) . . . . ?
C5 N2 C6 C7 68.3(5) . . . . ?
Li1 N2 C6 C7 -41.2(5) . . . . ?
Mg1 N2 C6 C7 -157.9(3) . . . . ?
C13 O1 C10 C11 -3.5(9) . . . . ?
Li1 O1 C10 C11 162.3(6) . . . . ?
O1 C10 C11 C12 -16.0(10) . . . . ?
C10 C11 C12 C13 27.8(9) . . . . ?
C10 O1 C13 C12 21.1(7) . . . . ?
Li1 O1 C13 C12 -146.2(5) . . . . ?
C11 C12 C13 O1 -30.1(8) . . . . ?
C17 O2 C14 C15 5.6(6) . . . . ?
Li1 O2 C14 C15 150.3(5) . . . . ?
O2 C14 C15 C16 -23.9(8) . . . . ?
C14 C15 C16 C17 32.1(9) . . . . ?
C14 O2 C17 C16 14.6(7) . . . . ?
Li1 O2 C17 C16 -131.9(6) . . . . ?
C15 C16 C17 O2 -29.0(9) . . . . ?
